data_4034086
loop_
_publ_author_name
'Lee, Woohyeong'
'Shin, Changhoon'
'Park, Soo Eun'
'Joo, Jung Min'

_publ_section_title
;
 Regio- and Stereoselective Synthesis of Thiazole-Containing
 Triarylethylenes by Hydroarylation of Alkynes.
;
_journal_issue 20
_journal_name_full 'The Journal of organic chemistry'
_journal_page_first 12913
_journal_page_last 12924
_journal_paper_doi 10.1021/acs.joc.9b01619
_journal_volume 84
_journal_year 2019
_chemical_formula_sum 'C58 H86 O2 P2 Pd'
_chemical_formula_weight 983.60
_space_group_crystal_system triclinic
_space_group_IT_number 2
_space_group_name_Hall '-P 1'
_space_group_name_H-M_alt 'P -1'
_atom_sites_solution_hydrogens geom
_audit_creation_method SHELXL-2014/7
_cell_angle_alpha 66.287(2)
_cell_angle_beta 68.975(2)
_cell_angle_gamma 80.956(2)
_cell_formula_units_Z 2
_cell_length_a 13.1404(4)
_cell_length_b 15.1572(5)
_cell_length_c 17.8921(6)
_cell_measurement_reflns_used 9948
_cell_measurement_temperature 173(2)
_cell_measurement_theta_max 27.57
_cell_measurement_theta_min 2.23
_cell_volume 3045.16(18)
_computing_cell_refinement 'Bruker SAINT'
_computing_data_collection 'Bruker APEX2'
_computing_data_reduction 'Bruker SAINT'
_computing_molecular_graphics 'Bruker SHELXTL'
_computing_publication_material 'Bruker SHELXTL'
_computing_structure_refinement 'SHELXL-2014/7 (Sheldrick, 2014)'
_computing_structure_solution 'SHELXS-97 (Sheldrick 2008)'
_diffrn_ambient_temperature 173(2)
_diffrn_measured_fraction_theta_full 0.999
_diffrn_measured_fraction_theta_max 0.991
_diffrn_measurement_device_type 'Bruker APEX-II CCD'
_diffrn_measurement_method '\f and \w scans'
_diffrn_radiation_type MoK\a
_diffrn_radiation_wavelength 0.71073
_diffrn_reflns_av_R_equivalents 0.0577
_diffrn_reflns_av_unetI/netI 0.0481
_diffrn_reflns_Laue_measured_fraction_full 0.999
_diffrn_reflns_Laue_measured_fraction_max 0.991
_diffrn_reflns_limit_h_max 17
_diffrn_reflns_limit_h_min -17
_diffrn_reflns_limit_k_max 20
_diffrn_reflns_limit_k_min -20
_diffrn_reflns_limit_l_max 23
_diffrn_reflns_limit_l_min -23
_diffrn_reflns_number 85501
_diffrn_reflns_point_group_measured_fraction_full 0.999
_diffrn_reflns_point_group_measured_fraction_max 0.991
_diffrn_reflns_theta_full 25.242
_diffrn_reflns_theta_max 28.299
_diffrn_reflns_theta_min 1.468
_exptl_absorpt_coefficient_mu 0.392
_exptl_absorpt_correction_T_max 0.7457
_exptl_absorpt_correction_T_min 0.6615
_exptl_absorpt_correction_type multi-scan
_exptl_absorpt_process_details '(SADABS; Sheldrick, 2014)'
_exptl_crystal_colour colourless
_exptl_crystal_density_diffrn 1.073
_exptl_crystal_description Plate
_exptl_crystal_F_000 1052
_exptl_crystal_size_max 0.399
_exptl_crystal_size_mid 0.271
_exptl_crystal_size_min 0.080
_refine_diff_density_max 0.540
_refine_diff_density_min -0.859
_refine_diff_density_rms 0.067
_refine_ls_extinction_method none
_refine_ls_goodness_of_fit_ref 1.026
_refine_ls_hydrogen_treatment constr
_refine_ls_matrix_type full
_refine_ls_number_parameters 568
_refine_ls_number_reflns 15023
_refine_ls_number_restraints 0
_refine_ls_restrained_S_all 1.026
_refine_ls_R_factor_all 0.0516
_refine_ls_R_factor_gt 0.0401
_refine_ls_shift/su_max 0.001
_refine_ls_shift/su_mean 0.000
_refine_ls_structure_factor_coef Fsqd
_refine_ls_weighting_details 'w=1/[\s^2^(Fo^2^)+(0.0443P)^2^+1.6512P] where P=(Fo^2^+2Fc^2^)/3'
_refine_ls_weighting_scheme calc
_refine_ls_wR_factor_gt 0.0958
_refine_ls_wR_factor_ref 0.1015
_reflns_Friedel_coverage 0.000
_reflns_number_gt 12471
_reflns_number_total 15023
_reflns_threshold_expression 'I > 2\s(I)'
_cod_data_source_file jo9b01619_si_003.cif
_cod_data_source_block sch-3-56_sq
_cod_depositor_comments
;
The following automatic conversions were performed:

data item '_exptl_absorpt_correction_type' value 'Multi-scan' was
changed to 'multi-scan' in accordance with the
/home/data/users/saulius/crontab/automatic-downloads/current/ACS/lib/dictionaries/cif_core.dic
dictionary named 'cif_core.dic' version 2.4.2 last updated on
2011-04-26.

Automatic conversion script
Id: cif_fix_values 6909 2019-04-08 15:41:33Z antanas 
;
_cod_database_code 4034086
_shelx_shelxl_version_number 2014/7
_shelx_space_group_comment
; 
The symmetry employed for this shelxl refinement is uniquely defined 
by the following loop, which should always be used as a source of 
symmetry information in preference to the above space-group names. 
They are only intended as comments. 
;
_shelx_estimated_absorpt_t_min 0.859
_shelx_estimated_absorpt_t_max 0.969

loop_
_space_group_symop_operation_xyz
'x, y, z'
'-x, -y, -z'

loop_
_atom_site_label
_atom_site_type_symbol
_atom_site_fract_x
_atom_site_fract_y
_atom_site_fract_z
_atom_site_U_iso_or_equiv
_atom_site_adp_type
_atom_site_occupancy
_atom_site_site_symmetry_order
_atom_site_calc_flag
_atom_site_refinement_flags_posn
_atom_site_refinement_flags_adp
Pd1 Pd 0.46507(2) 0.35911(2) 0.32094(2) 0.02065(5) Uani 1 1 d . .
P1 P 0.28490(4) 0.42191(4) 0.33675(4) 0.02305(12) Uani 1 1 d . .
P2 P 0.63269(4) 0.27477(4) 0.28920(4) 0.02309(12) Uani 1 1 d . .
O1 O 0.39582(12) 0.22876(10) 0.42427(9) 0.0261(3) Uani 1 1 d . .
O2 O 0.42636(14) 0.29116(12) 0.50713(11) 0.0373(4) Uani 1 1 d . .
C1 C 0.21035(17) 0.46217(16) 0.42790(14) 0.0275(5) Uani 1 1 d . .
H1A H 0.1410 0.4937 0.4181 0.033 Uiso 1 1 calc R U
C2 C 0.1781(2) 0.38174(18) 0.51780(15) 0.0392(6) Uani 1 1 d . .
H2A H 0.1353 0.3329 0.5186 0.047 Uiso 1 1 calc R U
H2B H 0.2446 0.3497 0.5312 0.047 Uiso 1 1 calc R U
C3 C 0.1104(2) 0.42304(19) 0.58622(16) 0.0417(6) Uani 1 1 d . .
H3A H 0.0410 0.4501 0.5755 0.050 Uiso 1 1 calc R U
H3B H 0.0925 0.3706 0.6440 0.050 Uiso 1 1 calc R U
C4 C 0.1708(2) 0.5011(2) 0.58501(19) 0.0499(7) Uani 1 1 d . .
H4A H 0.1228 0.5292 0.6271 0.060 Uiso 1 1 calc R U
H4B H 0.2356 0.4724 0.6027 0.060 Uiso 1 1 calc R U
C5 C 0.2064(2) 0.5793(2) 0.49688(19) 0.0540(8) Uani 1 1 d . .
H5A H 0.2505 0.6264 0.4972 0.065 Uiso 1 1 calc R U
H5B H 0.1412 0.6138 0.4825 0.065 Uiso 1 1 calc R U
C6 C 0.2738(2) 0.5389(2) 0.42752(18) 0.0442(7) Uani 1 1 d . .
H6A H 0.2924 0.5920 0.3700 0.053 Uiso 1 1 calc R U
H6B H 0.3426 0.5103 0.4384 0.053 Uiso 1 1 calc R U
C7 C 0.19923(17) 0.32178(15) 0.36074(14) 0.0258(4) Uani 1 1 d . .
H7A H 0.1990 0.2748 0.4192 0.031 Uiso 1 1 calc R U
C8 C 0.24629(18) 0.26521(16) 0.30123(15) 0.0301(5) Uani 1 1 d . .
H8A H 0.2406 0.3048 0.2434 0.036 Uiso 1 1 calc R U
H8B H 0.3244 0.2505 0.2947 0.036 Uiso 1 1 calc R U
C9 C 0.1852(2) 0.17233(17) 0.33816(17) 0.0376(6) Uani 1 1 d . .
H9A H 0.1958 0.1307 0.3939 0.045 Uiso 1 1 calc R U
H9B H 0.2150 0.1376 0.2981 0.045 Uiso 1 1 calc R U
C10 C 0.0631(2) 0.1918(2) 0.3521(2) 0.0471(7) Uani 1 1 d . .
H10A H 0.0518 0.2252 0.2954 0.056 Uiso 1 1 calc R U
H10B H 0.0245 0.1297 0.3812 0.056 Uiso 1 1 calc R U
C11 C 0.0153(2) 0.25301(19) 0.4063(2) 0.0447(7) Uani 1 1 d . .
H11A H 0.0161 0.2152 0.4660 0.054 Uiso 1 1 calc R U
H11B H -0.0615 0.2695 0.4090 0.054 Uiso 1 1 calc R U
C12 C 0.07858(18) 0.34579(17) 0.36979(17) 0.0344(5) Uani 1 1 d . .
H12A H 0.0478 0.3817 0.4087 0.041 Uiso 1 1 calc R U
H12B H 0.0717 0.3871 0.3126 0.041 Uiso 1 1 calc R U
C13 C 0.27118(17) 0.52634(15) 0.24023(14) 0.0266(5) Uani 1 1 d . .
H13A H 0.3336 0.5689 0.2218 0.032 Uiso 1 1 calc R U
C14 C 0.16924(19) 0.59138(17) 0.25105(16) 0.0342(5) Uani 1 1 d . .
H14A H 0.1042 0.5548 0.2655 0.041 Uiso 1 1 calc R U
H14B H 0.1592 0.6121 0.2991 0.041 Uiso 1 1 calc R U
C15 C 0.1804(2) 0.68000(18) 0.16780(17) 0.0416(6) Uani 1 1 d . .
H15A H 0.1130 0.7199 0.1753 0.050 Uiso 1 1 calc R U
H15B H 0.2418 0.7193 0.1562 0.050 Uiso 1 1 calc R U
C16 C 0.2005(2) 0.65186(19) 0.09092(17) 0.0445(7) Uani 1 1 d . .
H16A H 0.2117 0.7106 0.0377 0.053 Uiso 1 1 calc R U
H16B H 0.1358 0.6186 0.0995 0.053 Uiso 1 1 calc R U
C17 C 0.3004(2) 0.58569(18) 0.08064(16) 0.0414(6) Uani 1 1 d . .
H17A H 0.3663 0.6215 0.0656 0.050 Uiso 1 1 calc R U
H17B H 0.3093 0.5647 0.0329 0.050 Uiso 1 1 calc R U
C18 C 0.28912(19) 0.49728(16) 0.16390(14) 0.0315(5) Uani 1 1 d . .
H18A H 0.3559 0.4567 0.1563 0.038 Uiso 1 1 calc R U
H18B H 0.2268 0.4586 0.1762 0.038 Uiso 1 1 calc R U
C19 C 0.75837(17) 0.34041(16) 0.20543(15) 0.0292(5) Uani 1 1 d . .
H19A H 0.7335 0.3895 0.1578 0.035 Uiso 1 1 calc R U
C20 C 0.80763(19) 0.39791(18) 0.23733(17) 0.0379(6) Uani 1 1 d . .
H20A H 0.8349 0.3528 0.2843 0.045 Uiso 1 1 calc R U
H20B H 0.7503 0.4393 0.2612 0.045 Uiso 1 1 calc R U
C21 C 0.9017(2) 0.46106(19) 0.16420(19) 0.0474(7) Uani 1 1 d . .
H21A H 0.8729 0.5108 0.1201 0.057 Uiso 1 1 calc R U
H21B H 0.9340 0.4944 0.1878 0.057 Uiso 1 1 calc R U
C22 C 0.9890(2) 0.4019(2) 0.12225(19) 0.0502(7) Uani 1 1 d . .
H22A H 1.0237 0.3570 0.1646 0.060 Uiso 1 1 calc R U
H22B H 1.0459 0.4451 0.0731 0.060 Uiso 1 1 calc R U
C23 C 0.9406(2) 0.3452(2) 0.09028(18) 0.0496(7) Uani 1 1 d . .
H23A H 0.9985 0.3048 0.0655 0.060 Uiso 1 1 calc R U
H23B H 0.9127 0.3906 0.0438 0.060 Uiso 1 1 calc R U
C24 C 0.8477(2) 0.28060(19) 0.16273(17) 0.0409(6) Uani 1 1 d . .
H24A H 0.8768 0.2310 0.2067 0.049 Uiso 1 1 calc R U
H24B H 0.8161 0.2473 0.1387 0.049 Uiso 1 1 calc R U
C25 C 0.61577(18) 0.18894(15) 0.24487(14) 0.0262(5) Uani 1 1 d . .
H25A H 0.6878 0.1555 0.2299 0.031 Uiso 1 1 calc R U
C26 C 0.5888(2) 0.24202(16) 0.16033(15) 0.0305(5) Uani 1 1 d . .
H26A H 0.5173 0.2755 0.1726 0.037 Uiso 1 1 calc R U
H26B H 0.6447 0.2912 0.1192 0.037 Uiso 1 1 calc R U
C27 C 0.5852(2) 0.17201(18) 0.11923(16) 0.0398(6) Uani 1 1 d . .
H27A H 0.5632 0.2075 0.0672 0.048 Uiso 1 1 calc R U
H27B H 0.6590 0.1442 0.1008 0.048 Uiso 1 1 calc R U
C28 C 0.5055(2) 0.09088(18) 0.18185(17) 0.0410(6) Uani 1 1 d . .
H28A H 0.4302 0.1176 0.1936 0.049 Uiso 1 1 calc R U
H28B H 0.5104 0.0438 0.1551 0.049 Uiso 1 1 calc R U
C29 C 0.5292(2) 0.03998(17) 0.26621(16) 0.0379(6) Uani 1 1 d . .
H29A H 0.6006 0.0061 0.2554 0.045 Uiso 1 1 calc R U
H29B H 0.4728 -0.0089 0.3068 0.045 Uiso 1 1 calc R U
C30 C 0.53127(19) 0.11009(15) 0.30746(15) 0.0300(5) Uani 1 1 d . .
H30A H 0.5497 0.0746 0.3611 0.036 Uiso 1 1 calc R U
H30B H 0.4582 0.1401 0.3229 0.036 Uiso 1 1 calc R U
C31 C 0.66297(17) 0.19435(15) 0.38906(14) 0.0253(4) Uani 1 1 d . .
H31A H 0.5952 0.1560 0.4264 0.030 Uiso 1 1 calc R U
C32 C 0.75344(19) 0.11872(16) 0.38118(15) 0.0321(5) Uani 1 1 d . .
H32A H 0.8251 0.1506 0.3506 0.039 Uiso 1 1 calc R U
H32B H 0.7438 0.0849 0.3470 0.039 Uiso 1 1 calc R U
C33 C 0.7506(2) 0.04545(17) 0.47116(17) 0.0398(6) Uani 1 1 d . .
H33A H 0.6820 0.0090 0.4990 0.048 Uiso 1 1 calc R U
H33B H 0.8121 -0.0010 0.4651 0.048 Uiso 1 1 calc R U
C34 C 0.7583(2) 0.09406(17) 0.52836(17) 0.0377(6) Uani 1 1 d . .
H34A H 0.7486 0.0454 0.5873 0.045 Uiso 1 1 calc R U
H34B H 0.8317 0.1218 0.5055 0.045 Uiso 1 1 calc R U
C35 C 0.6730(2) 0.17307(16) 0.53265(15) 0.0336(5) Uani 1 1 d . .
H35A H 0.6846 0.2068 0.5661 0.040 Uiso 1 1 calc R U
H35B H 0.5998 0.1440 0.5633 0.040 Uiso 1 1 calc R U
C36 C 0.67709(19) 0.24612(16) 0.44282(15) 0.0288(5) Uani 1 1 d . .
H36A H 0.7479 0.2795 0.4136 0.035 Uiso 1 1 calc R U
H36B H 0.6183 0.2951 0.4481 0.035 Uiso 1 1 calc R U
C37 C 0.39122(17) 0.22773(15) 0.49713(14) 0.0258(4) Uani 1 1 d . .
C38 C 0.3372(2) 0.14098(18) 0.57493(16) 0.0462(7) Uani 1 1 d . .
H38A H 0.3138 0.0975 0.5560 0.069 Uiso 1 1 calc R U
H38B H 0.3890 0.1071 0.6056 0.069 Uiso 1 1 calc R U
H38C H 0.2735 0.1621 0.6137 0.069 Uiso 1 1 calc R U
C39 C 0.52981(16) 0.48491(15) 0.23019(14) 0.0231(4) Uani 1 1 d . .
C40 C 0.52930(16) 0.55660(15) 0.26751(14) 0.0240(4) Uani 1 1 d . .
C41 C 0.55617(17) 0.53075(16) 0.34240(14) 0.0267(5) Uani 1 1 d . .
H41A H 0.5782 0.4663 0.3693 0.032 Uiso 1 1 calc R U
C42 C 0.55104(18) 0.59822(18) 0.37811(15) 0.0324(5) Uani 1 1 d . .
H42A H 0.5712 0.5797 0.4284 0.039 Uiso 1 1 calc R U
C43 C 0.5173(2) 0.69136(18) 0.34163(17) 0.0368(6) Uani 1 1 d . .
H43A H 0.5133 0.7369 0.3667 0.044 Uiso 1 1 calc R U
C44 C 0.48897(19) 0.71817(17) 0.26781(16) 0.0339(5) Uani 1 1 d . .
H44A H 0.4653 0.7824 0.2423 0.041 Uiso 1 1 calc R U
C45 C 0.49500(18) 0.65248(15) 0.23125(15) 0.0289(5) Uani 1 1 d . .
H45A H 0.4756 0.6721 0.1805 0.035 Uiso 1 1 calc R U
C46 C 0.56689(17) 0.50414(15) 0.14465(14) 0.0260(4) Uani 1 1 d . .
H46A H 0.5534 0.4560 0.1281 0.031 Uiso 1 1 calc R U
C47 C 0.62573(17) 0.58976(15) 0.07277(14) 0.0261(5) Uani 1 1 d . .
C48 C 0.70071(19) 0.63942(17) 0.07973(15) 0.0323(5) Uani 1 1 d . .
H48A H 0.7141 0.6193 0.1330 0.039 Uiso 1 1 calc R U
C49 C 0.7559(2) 0.71780(18) 0.00976(17) 0.0410(6) Uani 1 1 d . .
H49A H 0.8071 0.7507 0.0153 0.049 Uiso 1 1 calc R U
C50 C 0.7366(2) 0.74804(18) -0.06787(17) 0.0459(7) Uani 1 1 d . .
H50A H 0.7742 0.8018 -0.1156 0.055 Uiso 1 1 calc R U
C51 C 0.6630(2) 0.70036(19) -0.07595(16) 0.0425(6) Uani 1 1 d . .
H51A H 0.6492 0.7215 -0.1292 0.051 Uiso 1 1 calc R U
C52 C 0.6087(2) 0.62135(17) -0.00643(15) 0.0333(5) Uani 1 1 d . .
H52A H 0.5590 0.5881 -0.0130 0.040 Uiso 1 1 calc R U
C53 C 0.7958(4) 0.7629(4) 0.1942(4) 0.1046(16) Uani 1 1 d . .
H53A H 0.7596 0.7135 0.2471 0.126 Uiso 1 1 calc R U
C54 C 0.8949(4) 0.7473(4) 0.1490(4) 0.1041(16) Uani 1 1 d . .
H54A H 0.9296 0.6867 0.1693 0.125 Uiso 1 1 calc R U
C55 C 0.9506(4) 0.8190(4) 0.0709(4) 0.1050(16) Uani 1 1 d . .
H55A H 1.0227 0.8076 0.0382 0.126 Uiso 1 1 calc R U
C56 C 0.8983(6) 0.9072(4) 0.0421(4) 0.137(2) Uani 1 1 d . .
H56A H 0.9334 0.9568 -0.0111 0.164 Uiso 1 1 calc R U
C57 C 0.7909(5) 0.9215(4) 0.0944(5) 0.133(2) Uani 1 1 d . .
H57A H 0.7539 0.9817 0.0779 0.160 Uiso 1 1 calc R U
C58 C 0.7437(4) 0.8487(4) 0.1665(4) 0.1118(18) Uani 1 1 d . .
H58A H 0.6708 0.8568 0.2001 0.134 Uiso 1 1 calc R U

loop_
_atom_site_aniso_label
_atom_site_aniso_U_11
_atom_site_aniso_U_22
_atom_site_aniso_U_33
_atom_site_aniso_U_23
_atom_site_aniso_U_13
_atom_site_aniso_U_12
Pd1 0.01745(8) 0.02221(8) 0.01926(9) -0.00490(6) -0.00564(6) -0.00091(6)
P1 0.0175(2) 0.0271(3) 0.0229(3) -0.0086(2) -0.0061(2) 0.0011(2)
P2 0.0183(3) 0.0234(3) 0.0225(3) -0.0042(2) -0.0060(2) -0.0003(2)
O1 0.0265(8) 0.0269(8) 0.0229(8) -0.0067(6) -0.0074(6) -0.0034(6)
O2 0.0404(10) 0.0419(10) 0.0357(10) -0.0180(8) -0.0140(8) -0.0043(8)
C1 0.0194(10) 0.0341(12) 0.0300(12) -0.0146(10) -0.0077(9) 0.0035(9)
C2 0.0395(14) 0.0426(14) 0.0297(13) -0.0150(11) -0.0068(11) 0.0081(11)
C3 0.0386(14) 0.0512(15) 0.0268(13) -0.0139(12) -0.0055(11) 0.0078(12)
C4 0.0294(13) 0.089(2) 0.0492(17) -0.0478(17) -0.0128(12) 0.0106(14)
C5 0.0482(17) 0.0665(19) 0.0552(19) -0.0439(16) 0.0049(14) -0.0170(14)
C6 0.0314(13) 0.0605(17) 0.0462(16) -0.0349(14) 0.0022(12) -0.0108(12)
C7 0.0199(10) 0.0295(11) 0.0269(11) -0.0088(9) -0.0088(9) 0.0005(8)
C8 0.0261(11) 0.0342(12) 0.0307(12) -0.0122(10) -0.0115(10) 0.0029(9)
C9 0.0412(14) 0.0304(12) 0.0421(15) -0.0132(11) -0.0158(12) 0.0013(10)
C10 0.0430(15) 0.0397(14) 0.0637(19) -0.0191(14) -0.0211(14) -0.0067(12)
C11 0.0253(12) 0.0469(15) 0.0607(18) -0.0198(14) -0.0106(12) -0.0065(11)
C12 0.0194(11) 0.0391(13) 0.0477(15) -0.0187(12) -0.0122(10) 0.0011(9)
C13 0.0220(10) 0.0268(11) 0.0268(12) -0.0073(9) -0.0072(9) 0.0016(8)
C14 0.0286(12) 0.0366(13) 0.0334(13) -0.0111(11) -0.0118(10) 0.0086(10)
C15 0.0408(14) 0.0346(13) 0.0422(15) -0.0083(11) -0.0176(12) 0.0119(11)
C16 0.0467(16) 0.0409(14) 0.0352(14) -0.0037(12) -0.0181(12) 0.0104(12)
C17 0.0435(15) 0.0411(14) 0.0270(13) -0.0048(11) -0.0096(11) 0.0065(11)
C18 0.0300(12) 0.0331(12) 0.0259(12) -0.0080(10) -0.0084(10) 0.0040(9)
C19 0.0203(10) 0.0286(11) 0.0275(12) -0.0034(9) -0.0033(9) -0.0002(8)
C20 0.0257(12) 0.0396(13) 0.0404(14) -0.0105(11) -0.0032(11) -0.0096(10)
C21 0.0313(13) 0.0407(14) 0.0546(18) -0.0056(13) -0.0057(12) -0.0123(11)
C22 0.0246(12) 0.0511(16) 0.0476(17) 0.0009(13) 0.0002(12) -0.0092(11)
C23 0.0298(13) 0.0567(17) 0.0403(16) -0.0111(13) 0.0061(12) -0.0028(12)
C24 0.0267(12) 0.0412(14) 0.0404(15) -0.0116(12) 0.0004(11) 0.0010(10)
C25 0.0239(10) 0.0254(10) 0.0258(11) -0.0072(9) -0.0078(9) 0.0018(8)
C26 0.0355(12) 0.0269(11) 0.0274(12) -0.0060(9) -0.0122(10) -0.0027(9)
C27 0.0546(16) 0.0358(13) 0.0294(13) -0.0101(11) -0.0169(12) 0.0001(12)
C28 0.0561(17) 0.0338(13) 0.0372(14) -0.0109(11) -0.0202(13) -0.0068(12)
C29 0.0500(15) 0.0274(12) 0.0358(14) -0.0085(10) -0.0160(12) -0.0042(11)
C30 0.0319(12) 0.0258(11) 0.0297(12) -0.0066(9) -0.0112(10) -0.0014(9)
C31 0.0219(10) 0.0249(10) 0.0253(11) -0.0051(9) -0.0080(9) -0.0016(8)
C32 0.0317(12) 0.0317(12) 0.0310(13) -0.0094(10) -0.0145(10) 0.0083(10)
C33 0.0490(15) 0.0287(12) 0.0406(15) -0.0082(11) -0.0232(12) 0.0100(11)
C34 0.0420(14) 0.0347(13) 0.0361(14) -0.0063(11) -0.0217(12) 0.0028(11)
C35 0.0369(13) 0.0319(12) 0.0296(13) -0.0065(10) -0.0129(10) -0.0031(10)
C36 0.0277(11) 0.0272(11) 0.0310(12) -0.0077(9) -0.0123(10) -0.0018(9)
C37 0.0212(10) 0.0275(11) 0.0249(11) -0.0068(9) -0.0080(9) 0.0027(8)
C38 0.0614(18) 0.0349(13) 0.0271(13) 0.0001(11) -0.0079(12) -0.0073(12)
C39 0.0189(10) 0.0245(10) 0.0238(11) -0.0064(8) -0.0080(8) 0.0004(8)
C40 0.0188(10) 0.0264(10) 0.0228(11) -0.0070(9) -0.0043(8) -0.0019(8)
C41 0.0209(10) 0.0303(11) 0.0246(11) -0.0072(9) -0.0061(9) -0.0010(8)
C42 0.0244(11) 0.0491(14) 0.0300(13) -0.0202(11) -0.0100(10) -0.0001(10)
C43 0.0318(13) 0.0419(14) 0.0435(15) -0.0253(12) -0.0093(11) -0.0010(10)
C44 0.0336(13) 0.0275(11) 0.0401(14) -0.0125(10) -0.0130(11) 0.0027(10)
C45 0.0279(11) 0.0278(11) 0.0280(12) -0.0090(9) -0.0076(9) -0.0004(9)
C46 0.0264(11) 0.0240(10) 0.0268(11) -0.0079(9) -0.0103(9) 0.0008(8)
C47 0.0250(11) 0.0257(10) 0.0214(11) -0.0076(9) -0.0036(9) 0.0033(8)
C48 0.0288(12) 0.0346(12) 0.0259(12) -0.0081(10) -0.0037(10) -0.0011(9)
C49 0.0322(13) 0.0372(13) 0.0433(15) -0.0122(12) -0.0007(11) -0.0081(11)
C50 0.0461(16) 0.0336(13) 0.0299(14) 0.0016(11) 0.0052(12) -0.0046(12)
C51 0.0473(16) 0.0438(14) 0.0217(12) -0.0069(11) -0.0051(11) 0.0099(12)
C52 0.0345(13) 0.0364(12) 0.0247(12) -0.0116(10) -0.0067(10) 0.0043(10)
C53 0.077(3) 0.131(5) 0.109(4) -0.049(3) -0.019(3) -0.023(3)
C54 0.077(3) 0.108(4) 0.144(5) -0.052(4) -0.054(3) 0.005(3)
C55 0.057(3) 0.124(4) 0.139(5) -0.060(4) -0.024(3) -0.004(3)
C56 0.130(5) 0.097(4) 0.166(6) -0.002(4) -0.059(5) -0.058(4)
C57 0.088(4) 0.077(3) 0.233(8) -0.056(4) -0.053(5) -0.001(3)
C58 0.077(3) 0.102(4) 0.169(6) -0.077(4) -0.024(4) -0.004(3)

loop_
_atom_type_symbol
_atom_type_description
_atom_type_scat_dispersion_real
_atom_type_scat_dispersion_imag
_atom_type_scat_source
C C 0.0033 0.0016 'International Tables Vol C Tables 4.2.6.8 and 6.1.1.4'
H H 0.0000 0.0000 'International Tables Vol C Tables 4.2.6.8 and 6.1.1.4'
O O 0.0106 0.0060 'International Tables Vol C Tables 4.2.6.8 and 6.1.1.4'
P P 0.1023 0.0942 'International Tables Vol C Tables 4.2.6.8 and 6.1.1.4'
Pd Pd -0.9988 1.0072 'International Tables Vol C Tables 4.2.6.8 and 6.1.1.4'

loop_
_geom_angle_atom_site_label_1
_geom_angle_atom_site_label_2
_geom_angle_atom_site_label_3
_geom_angle
C39 Pd1 O1 176.00(7)
C39 Pd1 P2 92.53(6)
O1 Pd1 P2 88.67(4)
C39 Pd1 P1 92.17(6)
O1 Pd1 P1 87.55(4)
P2 Pd1 P1 165.85(2)
C7 P1 C13 110.09(10)
C7 P1 C1 101.70(10)
C13 P1 C1 103.71(10)
C7 P1 Pd1 106.58(7)
C13 P1 Pd1 114.06(7)
C1 P1 Pd1 119.89(7)
C25 P2 C31 102.81(10)
C25 P2 C19 102.16(10)
C31 P2 C19 110.09(10)
C25 P2 Pd1 107.84(7)
C31 P2 Pd1 111.47(7)
C19 P2 Pd1 120.52(7)
C37 O1 Pd1 111.58(13)
C6 C1 C2 109.5(2)
C6 C1 P1 111.33(15)
C2 C1 P1 115.42(15)
C6 C1 H1A 106.7
C2 C1 H1A 106.7
P1 C1 H1A 106.7
C3 C2 C1 110.4(2)
C3 C2 H2A 109.6
C1 C2 H2A 109.6
C3 C2 H2B 109.6
C1 C2 H2B 109.6
H2A C2 H2B 108.1
C4 C3 C2 111.6(2)
C4 C3 H3A 109.3
C2 C3 H3A 109.3
C4 C3 H3B 109.3
C2 C3 H3B 109.3
H3A C3 H3B 108.0
C5 C4 C3 111.4(2)
C5 C4 H4A 109.4
C3 C4 H4A 109.4
C5 C4 H4B 109.4
C3 C4 H4B 109.4
H4A C4 H4B 108.0
C4 C5 C6 111.7(2)
C4 C5 H5A 109.3
C6 C5 H5A 109.3
C4 C5 H5B 109.3
C6 C5 H5B 109.3
H5A C5 H5B 107.9
C1 C6 C5 110.9(2)
C1 C6 H6A 109.5
C5 C6 H6A 109.5
C1 C6 H6B 109.5
C5 C6 H6B 109.5
H6A C6 H6B 108.0
C8 C7 C12 109.54(19)
C8 C7 P1 114.60(15)
C12 C7 P1 116.59(15)
C8 C7 H7A 104.9
C12 C7 H7A 104.9
P1 C7 H7A 104.9
C9 C8 C7 110.37(19)
C9 C8 H8A 109.6
C7 C8 H8A 109.6
C9 C8 H8B 109.6
C7 C8 H8B 109.6
H8A C8 H8B 108.1
C8 C9 C10 111.3(2)
C8 C9 H9A 109.4
C10 C9 H9A 109.4
C8 C9 H9B 109.4
C10 C9 H9B 109.4
H9A C9 H9B 108.0
C11 C10 C9 111.6(2)
C11 C10 H10A 109.3
C9 C10 H10A 109.3
C11 C10 H10B 109.3
C9 C10 H10B 109.3
H10A C10 H10B 108.0
C10 C11 C12 112.1(2)
C10 C11 H11A 109.2
C12 C11 H11A 109.2
C10 C11 H11B 109.2
C12 C11 H11B 109.2
H11A C11 H11B 107.9
C11 C12 C7 109.9(2)
C11 C12 H12A 109.7
C7 C12 H12A 109.7
C11 C12 H12B 109.7
C7 C12 H12B 109.7
H12A C12 H12B 108.2
C18 C13 C14 109.63(19)
C18 C13 P1 112.10(15)
C14 C13 P1 118.53(15)
C18 C13 H13A 105.1
C14 C13 H13A 105.1
P1 C13 H13A 105.1
C15 C14 C13 110.41(19)
C15 C14 H14A 109.6
C13 C14 H14A 109.6
C15 C14 H14B 109.6
C13 C14 H14B 109.6
H14A C14 H14B 108.1
C16 C15 C14 111.7(2)
C16 C15 H15A 109.3
C14 C15 H15A 109.3
C16 C15 H15B 109.3
C14 C15 H15B 109.3
H15A C15 H15B 108.0
C15 C16 C17 110.6(2)
C15 C16 H16A 109.5
C17 C16 H16A 109.5
C15 C16 H16B 109.5
C17 C16 H16B 109.5
H16A C16 H16B 108.1
C16 C17 C18 110.9(2)
C16 C17 H17A 109.5
C18 C17 H17A 109.5
C16 C17 H17B 109.5
C18 C17 H17B 109.5
H17A C17 H17B 108.0
C17 C18 C13 111.3(2)
C17 C18 H18A 109.4
C13 C18 H18A 109.4
C17 C18 H18B 109.4
C13 C18 H18B 109.4
H18A C18 H18B 108.0
C20 C19 C24 110.1(2)
C20 C19 P2 112.58(16)
C24 C19 P2 116.57(16)
C20 C19 H19A 105.5
C24 C19 H19A 105.5
P2 C19 H19A 105.5
C19 C20 C21 111.5(2)
C19 C20 H20A 109.3
C21 C20 H20A 109.3
C19 C20 H20B 109.3
C21 C20 H20B 109.3
H20A C20 H20B 108.0
C22 C21 C20 111.5(2)
C22 C21 H21A 109.3
C20 C21 H21A 109.3
C22 C21 H21B 109.3
C20 C21 H21B 109.3
H21A C21 H21B 108.0
C21 C22 C23 110.6(2)
C21 C22 H22A 109.5
C23 C22 H22A 109.5
C21 C22 H22B 109.5
C23 C22 H22B 109.5
H22A C22 H22B 108.1
C22 C23 C24 112.0(2)
C22 C23 H23A 109.2
C24 C23 H23A 109.2
C22 C23 H23B 109.2
C24 C23 H23B 109.2
H23A C23 H23B 107.9
C23 C24 C19 110.7(2)
C23 C24 H24A 109.5
C19 C24 H24A 109.5
C23 C24 H24B 109.5
C19 C24 H24B 109.5
H24A C24 H24B 108.1
C30 C25 C26 109.38(18)
C30 C25 P2 115.07(15)
C26 C25 P2 111.24(14)
C30 C25 H25A 106.9
C26 C25 H25A 106.9
P2 C25 H25A 106.9
C27 C26 C25 111.28(19)
C27 C26 H26A 109.4
C25 C26 H26A 109.4
C27 C26 H26B 109.4
C25 C26 H26B 109.4
H26A C26 H26B 108.0
C28 C27 C26 111.6(2)
C28 C27 H27A 109.3
C26 C27 H27A 109.3
C28 C27 H27B 109.3
C26 C27 H27B 109.3
H27A C27 H27B 108.0
C29 C28 C27 111.4(2)
C29 C28 H28A 109.3
C27 C28 H28A 109.3
C29 C28 H28B 109.3
C27 C28 H28B 109.3
H28A C28 H28B 108.0
C28 C29 C30 112.0(2)
C28 C29 H29A 109.2
C30 C29 H29A 109.2
C28 C29 H29B 109.2
C30 C29 H29B 109.2
H29A C29 H29B 107.9
C29 C30 C25 110.54(19)
C29 C30 H30A 109.5
C25 C30 H30A 109.5
C29 C30 H30B 109.5
C25 C30 H30B 109.5
H30A C30 H30B 108.1
C32 C31 C36 109.68(18)
C32 C31 P2 117.47(15)
C36 C31 P2 114.88(14)
C32 C31 H31A 104.4
C36 C31 H31A 104.4
P2 C31 H31A 104.4
C31 C32 C33 110.24(19)
C31 C32 H32A 109.6
C33 C32 H32A 109.6
C31 C32 H32B 109.6
C33 C32 H32B 109.6
H32A C32 H32B 108.1
C34 C33 C32 111.9(2)
C34 C33 H33A 109.2
C32 C33 H33A 109.2
C34 C33 H33B 109.2
C32 C33 H33B 109.2
H33A C33 H33B 107.9
C35 C34 C33 111.6(2)
C35 C34 H34A 109.3
C33 C34 H34A 109.3
C35 C34 H34B 109.3
C33 C34 H34B 109.3
H34A C34 H34B 108.0
C34 C35 C36 112.0(2)
C34 C35 H35A 109.2
C36 C35 H35A 109.2
C34 C35 H35B 109.2
C36 C35 H35B 109.2
H35A C35 H35B 107.9
C35 C36 C31 109.81(18)
C35 C36 H36A 109.7
C31 C36 H36A 109.7
C35 C36 H36B 109.7
C31 C36 H36B 109.7
H36A C36 H36B 108.2
O2 C37 O1 124.8(2)
O2 C37 C38 119.6(2)
O1 C37 C38 115.5(2)
C37 C38 H38A 109.5
C37 C38 H38B 109.5
H38A C38 H38B 109.5
C37 C38 H38C 109.5
H38A C38 H38C 109.5
H38B C38 H38C 109.5
C46 C39 C40 123.21(19)
C46 C39 Pd1 124.35(16)
C40 C39 Pd1 112.41(14)
C41 C40 C45 117.4(2)
C41 C40 C39 121.71(19)
C45 C40 C39 120.8(2)
C42 C41 C40 120.7(2)
C42 C41 H41A 119.6
C40 C41 H41A 119.6
C43 C42 C41 120.9(2)
C43 C42 H42A 119.6
C41 C42 H42A 119.6
C42 C43 C44 119.3(2)
C42 C43 H43A 120.4
C44 C43 H43A 120.4
C45 C44 C43 120.4(2)
C45 C44 H44A 119.8
C43 C44 H44A 119.8
C44 C45 C40 121.3(2)
C44 C45 H45A 119.3
C40 C45 H45A 119.3
C39 C46 C47 129.1(2)
C39 C46 H46A 115.5
C47 C46 H46A 115.5
C52 C47 C48 117.7(2)
C52 C47 C46 119.2(2)
C48 C47 C46 123.0(2)
C49 C48 C47 120.8(2)
C49 C48 H48A 119.6
C47 C48 H48A 119.6
C50 C49 C48 120.1(3)
C50 C49 H49A 119.9
C48 C49 H49A 119.9
C51 C50 C49 120.0(2)
C51 C50 H50A 120.0
C49 C50 H50A 120.0
C50 C51 C52 120.0(3)
C50 C51 H51A 120.0
C52 C51 H51A 120.0
C51 C52 C47 121.4(2)
C51 C52 H52A 119.3
C47 C52 H52A 119.3
C54 C53 C58 121.0(6)
C54 C53 H53A 119.5
C58 C53 H53A 119.5
C53 C54 C55 120.8(5)
C53 C54 H54A 119.6
C55 C54 H54A 119.6
C56 C55 C54 118.8(5)
C56 C55 H55A 120.6
C54 C55 H55A 120.6
C55 C56 C57 118.5(5)
C55 C56 H56A 120.8
C57 C56 H56A 120.8
C58 C57 C56 118.5(5)
C58 C57 H57A 120.8
C56 C57 H57A 120.8
C57 C58 C53 122.4(5)
C57 C58 H58A 118.8
C53 C58 H58A 118.8

loop_
_geom_bond_atom_site_label_1
_geom_bond_atom_site_label_2
_geom_bond_distance
Pd1 C39 2.006(2)
Pd1 O1 2.1377(14)
Pd1 P2 2.3683(5)
Pd1 P1 2.3704(6)
P1 C7 1.850(2)
P1 C13 1.859(2)
P1 C1 1.860(2)
P2 C25 1.849(2)
P2 C31 1.856(2)
P2 C19 1.872(2)
O1 C37 1.277(3)
O2 C37 1.228(3)
C1 C6 1.530(3)
C1 C2 1.533(3)
C1 H1A 1.0000
C2 C3 1.530(3)
C2 H2A 0.9900
C2 H2B 0.9900
C3 C4 1.515(4)
C3 H3A 0.9900
C3 H3B 0.9900
C4 C5 1.501(4)
C4 H4A 0.9900
C4 H4B 0.9900
C5 C6 1.534(3)
C5 H5A 0.9900
C5 H5B 0.9900
C6 H6A 0.9900
C6 H6B 0.9900
C7 C8 1.532(3)
C7 C12 1.534(3)
C7 H7A 1.0000
C8 C9 1.513(3)
C8 H8A 0.9900
C8 H8B 0.9900
C9 C10 1.531(4)
C9 H9A 0.9900
C9 H9B 0.9900
C10 C11 1.517(4)
C10 H10A 0.9900
C10 H10B 0.9900
C11 C12 1.528(3)
C11 H11A 0.9900
C11 H11B 0.9900
C12 H12A 0.9900
C12 H12B 0.9900
C13 C18 1.528(3)
C13 C14 1.535(3)
C13 H13A 1.0000
C14 C15 1.530(3)
C14 H14A 0.9900
C14 H14B 0.9900
C15 C16 1.523(4)
C15 H15A 0.9900
C15 H15B 0.9900
C16 C17 1.525(4)
C16 H16A 0.9900
C16 H16B 0.9900
C17 C18 1.528(3)
C17 H17A 0.9900
C17 H17B 0.9900
C18 H18A 0.9900
C18 H18B 0.9900
C19 C20 1.532(3)
C19 C24 1.537(3)
C19 H19A 1.0000
C20 C21 1.536(3)
C20 H20A 0.9900
C20 H20B 0.9900
C21 C22 1.511(4)
C21 H21A 0.9900
C21 H21B 0.9900
C22 C23 1.516(4)
C22 H22A 0.9900
C22 H22B 0.9900
C23 C24 1.533(3)
C23 H23A 0.9900
C23 H23B 0.9900
C24 H24A 0.9900
C24 H24B 0.9900
C25 C30 1.537(3)
C25 C26 1.542(3)
C25 H25A 1.0000
C26 C27 1.529(3)
C26 H26A 0.9900
C26 H26B 0.9900
C27 C28 1.523(3)
C27 H27A 0.9900
C27 H27B 0.9900
C28 C29 1.516(4)
C28 H28A 0.9900
C28 H28B 0.9900
C29 C30 1.526(3)
C29 H29A 0.9900
C29 H29B 0.9900
C30 H30A 0.9900
C30 H30B 0.9900
C31 C32 1.526(3)
C31 C36 1.535(3)
C31 H31A 1.0000
C32 C33 1.536(3)
C32 H32A 0.9900
C32 H32B 0.9900
C33 C34 1.518(4)
C33 H33A 0.9900
C33 H33B 0.9900
C34 C35 1.512(3)
C34 H34A 0.9900
C34 H34B 0.9900
C35 C36 1.529(3)
C35 H35A 0.9900
C35 H35B 0.9900
C36 H36A 0.9900
C36 H36B 0.9900
C37 C38 1.511(3)
C38 H38A 0.9800
C38 H38B 0.9800
C38 H38C 0.9800
C39 C46 1.347(3)
C39 C40 1.485(3)
C40 C41 1.396(3)
C40 C45 1.408(3)
C41 C42 1.390(3)
C41 H41A 0.9500
C42 C43 1.373(3)
C42 H42A 0.9500
C43 C44 1.386(4)
C43 H43A 0.9500
C44 C45 1.374(3)
C44 H44A 0.9500
C45 H45A 0.9500
C46 C47 1.482(3)
C46 H46A 0.9500
C47 C52 1.391(3)
C47 C48 1.396(3)
C48 C49 1.388(3)
C48 H48A 0.9500
C49 C50 1.381(4)
C49 H49A 0.9500
C50 C51 1.372(4)
C50 H50A 0.9500
C51 C52 1.387(3)
C51 H51A 0.9500
C52 H52A 0.9500
C53 C54 1.306(6)
C53 C58 1.361(7)
C53 H53A 0.9500
C54 C55 1.401(7)
C54 H54A 0.9500
C55 C56 1.391(7)
C55 H55A 0.9500
C56 C57 1.426(8)
C56 H56A 0.9500
C57 C58 1.328(8)
C57 H57A 0.9500
C58 H58A 0.9500
